data_7013515
loop_
_publ_author_name
'Harrison, Andrew'
'Henderson, David K.'
'Lovatt, Paul A.'
'Parkin, Andrew'
'Tasker, Peter A.'
'Winpenny, Richard E. P.'

_publ_section_title
;
 Synthesis, structure and magnetic properties of
 [Cu4(Hmbpp)2(H2NC(O)NH2)2(H2O)8]&#xFFFD;4H2O
;
_journal_issue 22
_journal_name_full 'Dalton Transactions'
_journal_page_first 4271
_journal_paper_doi 10.1039/b309475h
_journal_year 2003
_chemical_formula_moiety 'C20 H52 Cu4 N4 O28 P4'
_chemical_formula_sum 'C20 H52 Cu4 N4 O28 P4'
_chemical_formula_weight 1174.70
_chemical_name_systematic
;
?
;
_space_group_IT_number 14
_symmetry_cell_setting monoclinic
_symmetry_space_group_name_Hall '-P 2ybc'
_symmetry_space_group_name_H-M 'P 1 21/c 1'
_atom_sites_solution_hydrogens mixed
_atom_sites_solution_primary direct
_atom_sites_solution_secondary difmap
_audit_creation_method SHELXL-97
_cell_angle_alpha 90.00
_cell_angle_beta 99.129(4)
_cell_angle_gamma 90.00
_cell_formula_units_Z 2
_cell_length_a 7.9478(18)
_cell_length_b 14.715(3)
_cell_length_c 17.977(4)
_cell_measurement_reflns_used 1020
_cell_measurement_temperature 150(2)
_cell_measurement_theta_max 27.0
_cell_measurement_theta_min 2.5
_cell_volume 2075.8(8)
_computing_cell_refinement 'Bruker SMART'
_computing_data_collection 'Bruker SMART'
_computing_data_reduction 'Bruker SHELXTL'
_computing_molecular_graphics 'Bruker SHELXTL'
_computing_publication_material 'Bruker SHELXTL'
_computing_structure_refinement 'SHELXL-97 (Sheldrick, 1997)'
_computing_structure_solution 'SHELXS-97 (Sheldrick, 1990)'
_diffrn_ambient_temperature 150(2)
_diffrn_measured_fraction_theta_full 0.997
_diffrn_measured_fraction_theta_max 0.997
_diffrn_measurement_device_type 'CCD area detector'
_diffrn_measurement_method 'phi and omega scans'
_diffrn_radiation_monochromator graphite
_diffrn_radiation_source 'fine-focus sealed tube'
_diffrn_radiation_type MoK\a
_diffrn_radiation_wavelength 0.71073
_diffrn_reflns_av_R_equivalents 0.0162
_diffrn_reflns_av_sigmaI/netI 0.0195
_diffrn_reflns_limit_h_max 9
_diffrn_reflns_limit_h_min -8
_diffrn_reflns_limit_k_max 17
_diffrn_reflns_limit_k_min -18
_diffrn_reflns_limit_l_max 17
_diffrn_reflns_limit_l_min -22
_diffrn_reflns_number 11629
_diffrn_reflns_theta_full 26.38
_diffrn_reflns_theta_max 26.38
_diffrn_reflns_theta_min 1.80
_exptl_absorpt_coefficient_mu 2.275
_exptl_absorpt_correction_T_max 0.928
_exptl_absorpt_correction_T_min 0.735
_exptl_absorpt_correction_type multi-scan
_exptl_absorpt_process_details sadabs
_exptl_crystal_colour Orange
_exptl_crystal_density_diffrn 1.879
_exptl_crystal_density_method 'not measured'
_exptl_crystal_description rod
_exptl_crystal_F_000 1200
_exptl_crystal_size_max 0.40
_exptl_crystal_size_mid 0.10
_exptl_crystal_size_min 0.09
_refine_diff_density_max 0.479
_refine_diff_density_min -0.328
_refine_diff_density_rms 0.073
_refine_ls_extinction_coef 0
_refine_ls_extinction_method none
_refine_ls_goodness_of_fit_ref 1.038
_refine_ls_hydrogen_treatment mixed
_refine_ls_matrix_type full
_refine_ls_number_parameters 321
_refine_ls_number_reflns 4219
_refine_ls_number_restraints 12
_refine_ls_restrained_S_all 1.040
_refine_ls_R_factor_all 0.0249
_refine_ls_R_factor_gt 0.0227
_refine_ls_shift/su_max 0.001
_refine_ls_shift/su_mean 0.000
_refine_ls_structure_factor_coef Fsqd
_refine_ls_weighting_details 'calc w=1/[\s^2^(Fo^2^)+(0.0468P)^2^+0.0000P] where P=(Fo^2^+2Fc^2^)/3'
_refine_ls_weighting_scheme calc
_refine_ls_wR_factor_gt 0.0659
_refine_ls_wR_factor_ref 0.0665
_reflns_number_gt 3825
_reflns_number_total 4219
_reflns_threshold_expression >2sigma(I)
_cod_data_source_file b309475h.txt
_cod_data_source_block cud164
_cod_depositor_comments
;
The following automatic conversions were performed:
'_symmetry_cell_setting' value 'Monoclinic' changed to 'monoclinic'
according to '/home/saulius/struct/CIF-dictionaries/cif_core.dic'
dictionary named 'cif_core.dic' version 2.4.1 from 2010-06-29.

Automatic conversion script
Id: cif_fix_enum 1527 2010-12-29 10:47:43Z saulius 
;
_cod_original_cell_volume 2075.9(8)
_cod_original_sg_symbol_H-M P2(1)/c
_cod_database_code 7013515

loop_
_symmetry_equiv_pos_as_xyz
'x, y, z'
'-x, y+1/2, -z+1/2'
'-x, -y, -z'
'x, -y-1/2, z-1/2'

loop_
_atom_site_label
_atom_site_type_symbol
_atom_site_fract_x
_atom_site_fract_y
_atom_site_fract_z
_atom_site_U_iso_or_equiv
_atom_site_adp_type
_atom_site_occupancy
_atom_site_symmetry_multiplicity
_atom_site_calc_flag
_atom_site_refinement_flags
_atom_site_disorder_assembly
_atom_site_disorder_group
Cu1 Cu -0.02452(3) 0.013277(14) 0.082817(12) 0.01124(7) Uani 1 1 d . . .
O1 O 0.22102(19) -0.03333(10) 0.14604(9) 0.0221(3) Uani 1 1 d D . .
H11 H 0.225(3) -0.0399(18) 0.1906(10) 0.037(8) Uiso 1 1 d D . .
H12 H 0.311(2) -0.0154(15) 0.1389(13) 0.020(6) Uiso 1 1 d D . .
C1 C -0.0998(2) -0.16627(12) 0.00344(9) 0.0127(4) Uani 1 1 d . . .
O11 O -0.04870(16) -0.07795(8) 0.00066(7) 0.0142(3) Uani 1 1 d . . .
C2 C -0.2657(2) -0.18596(12) 0.01596(10) 0.0145(4) Uani 1 1 d . . .
C21 C -0.3814(2) -0.10983(13) 0.03026(10) 0.0163(4) Uani 1 1 d . . .
H21A H -0.5016 -0.1295 0.0171 0.020 Uiso 1 1 calc R . .
H21B H -0.3636 -0.0572 -0.0019 0.020 Uiso 1 1 calc R . .
P2 P -0.33893(6) -0.07677(3) 0.12794(3) 0.01284(11) Uani 1 1 d . . .
O21 O -0.14670(15) -0.05845(8) 0.14718(7) 0.0139(3) Uani 1 1 d . . .
O22 O -0.38441(16) -0.15791(9) 0.17503(7) 0.0159(3) Uani 1 1 d . . .
O23 O -0.44682(16) 0.00521(8) 0.13924(8) 0.0177(3) Uani 1 1 d . . .
C3 C -0.3154(3) -0.27615(13) 0.01989(11) 0.0184(4) Uani 1 1 d . . .
H3 H -0.4275 -0.2891 0.0290 0.022 Uiso 1 1 calc R . .
C4 C -0.2070(3) -0.34793(13) 0.01102(11) 0.0208(4) Uani 1 1 d . . .
C41 C -0.2640(3) -0.44536(15) 0.01619(14) 0.0332(5) Uani 1 1 d . . .
H41A H -0.1639 -0.4849 0.0265 0.050 Uiso 0.50 1 calc PR . .
H41B H -0.3334 -0.4632 -0.0316 0.050 Uiso 0.50 1 calc PR . .
H41C H -0.3318 -0.4511 0.0570 0.050 Uiso 0.50 1 calc PR . .
H41D H -0.3888 -0.4479 0.0081 0.050 Uiso 0.50 1 calc PR . .
H41E H -0.2193 -0.4696 0.0662 0.050 Uiso 0.50 1 calc PR . .
H41F H -0.2210 -0.4818 -0.0224 0.050 Uiso 0.50 1 calc PR . .
C5 C -0.0445(3) -0.32697(13) -0.00233(10) 0.0195(4) Uani 1 1 d . . .
H5 H 0.0314 -0.3751 -0.0089 0.023 Uiso 1 1 calc R . .
C6 C 0.0111(2) -0.23746(13) -0.00640(10) 0.0150(4) Uani 1 1 d . . .
C61 C 0.1856(2) -0.21710(13) -0.02382(10) 0.0164(4) Uani 1 1 d . . .
H61A H 0.2628 -0.2688 -0.0079 0.020 Uiso 1 1 calc R . .
H61B H 0.2321 -0.1625 0.0044 0.020 Uiso 1 1 calc R . .
P6 P 0.17452(6) -0.19795(3) -0.12356(3) 0.01389(11) Uani 1 1 d . . .
O61 O 0.04173(16) -0.12309(8) -0.14499(7) 0.0148(3) Uani 1 1 d . . .
O62 O 0.12791(17) -0.28551(8) -0.16436(7) 0.0191(3) Uani 1 1 d . . .
O63 O 0.35548(16) -0.16722(9) -0.13714(8) 0.0190(3) Uani 1 1 d . . .
H63 H 0.3634 -0.1104 -0.1332 0.029 Uiso 1 1 calc R . .
Cu2 Cu -0.27324(3) -0.276721(15) 0.193700(12) 0.01523(8) Uani 1 1 d . . .
O2 O -0.3047(2) -0.27743(10) 0.32253(9) 0.0259(3) Uani 1 1 d D . .
H21 H -0.393(3) -0.2971(18) 0.3370(15) 0.045(8) Uiso 1 1 d D . .
H22 H -0.230(3) -0.3056(18) 0.3482(14) 0.049(9) Uiso 1 1 d D . .
O3 O -0.04961(17) -0.21724(9) 0.20385(8) 0.0190(3) Uani 1 1 d D . .
H31 H -0.069(3) -0.1616(12) 0.1933(13) 0.032(7) Uiso 1 1 d D . .
H32 H -0.007(3) -0.2162(16) 0.2484(10) 0.031(7) Uiso 1 1 d D . .
O4 O -0.13575(18) -0.39039(10) 0.20910(8) 0.0213(3) Uani 1 1 d D . .
H41 H -0.079(3) -0.392(2) 0.2516(11) 0.053(9) Uiso 1 1 d D . .
H42 H -0.186(3) -0.4410(13) 0.2035(14) 0.033(7) Uiso 1 1 d D . .
N1U N -0.6958(2) -0.24936(12) 0.16470(10) 0.0238(4) Uani 1 1 d . . .
H1U1 H -0.6262 -0.2028 0.1655 0.029 Uiso 1 1 calc R . .
H1U2 H -0.8060 -0.2402 0.1623 0.029 Uiso 1 1 calc R . .
C2U C -0.6348(2) -0.33351(13) 0.16711(10) 0.0193(4) Uani 1 1 d . . .
O2U O -0.47713(16) -0.35074(9) 0.17054(8) 0.0202(3) Uani 1 1 d . . .
N3U N -0.7462(2) -0.40232(12) 0.16297(11) 0.0292(4) Uani 1 1 d . . .
H3U1 H -0.7100 -0.4588 0.1627 0.035 Uiso 1 1 calc R . .
H3U2 H -0.8557 -0.3910 0.1606 0.035 Uiso 1 1 calc R . .
O1W O -0.6227(2) -0.58865(11) 0.17649(9) 0.0312(4) Uani 1 1 d D . .
H1W1 H -0.615(5) -0.616(2) 0.2182(13) 0.089(13) Uiso 1 1 d D . .
H1W2 H -0.664(3) -0.6335(14) 0.1470(13) 0.041(8) Uiso 1 1 d D . .
O2W O -0.2734(2) -0.55693(11) 0.19714(9) 0.0268(3) Uani 1 1 d D . .
H2W1 H -0.230(4) -0.6096(15) 0.1906(18) 0.067(10) Uiso 1 1 d D . .
H2W2 H -0.378(2) -0.570(2) 0.1884(18) 0.067(11) Uiso 1 1 d D . .

loop_
_atom_site_aniso_label
_atom_site_aniso_U_11
_atom_site_aniso_U_22
_atom_site_aniso_U_33
_atom_site_aniso_U_23
_atom_site_aniso_U_13
_atom_site_aniso_U_12
Cu1 0.01130(13) 0.01091(12) 0.01223(12) -0.00071(8) 0.00406(9) -0.00113(8)
O1 0.0113(7) 0.0335(8) 0.0220(8) 0.0048(6) 0.0037(6) 0.0011(6)
C1 0.0149(9) 0.0119(8) 0.0110(8) 0.0004(6) 0.0014(7) -0.0019(7)
O11 0.0172(7) 0.0121(6) 0.0144(6) -0.0017(5) 0.0063(5) -0.0040(5)
C2 0.0156(9) 0.0159(9) 0.0115(8) 0.0002(7) 0.0011(7) -0.0019(7)
C21 0.0106(9) 0.0212(10) 0.0165(9) 0.0012(7) 0.0005(7) -0.0003(7)
P2 0.0104(2) 0.0132(2) 0.0156(2) 0.00188(17) 0.00428(18) 0.00041(17)
O21 0.0113(6) 0.0155(6) 0.0153(6) 0.0019(5) 0.0030(5) -0.0006(5)
O22 0.0141(6) 0.0148(6) 0.0199(7) 0.0030(5) 0.0062(5) 0.0006(5)
O23 0.0136(7) 0.0150(7) 0.0262(7) 0.0012(5) 0.0081(6) 0.0010(5)
C3 0.0166(10) 0.0220(10) 0.0171(9) -0.0008(7) 0.0040(7) -0.0080(8)
C4 0.0273(11) 0.0165(10) 0.0190(9) -0.0009(7) 0.0053(8) -0.0059(8)
C41 0.0428(14) 0.0181(11) 0.0407(14) -0.0006(9) 0.0127(11) -0.0083(10)
C5 0.0260(11) 0.0129(9) 0.0202(10) -0.0008(7) 0.0056(8) 0.0035(8)
C6 0.0150(9) 0.0177(9) 0.0124(8) 0.0002(7) 0.0027(7) -0.0009(7)
C61 0.0133(9) 0.0200(10) 0.0159(9) -0.0002(7) 0.0023(7) 0.0015(7)
P6 0.0130(2) 0.0134(2) 0.0156(2) -0.00234(17) 0.00323(18) 0.00048(18)
O61 0.0158(7) 0.0131(6) 0.0151(6) -0.0021(5) 0.0015(5) 0.0012(5)
O62 0.0200(7) 0.0146(7) 0.0223(7) -0.0040(5) 0.0019(6) 0.0015(5)
O63 0.0162(7) 0.0142(7) 0.0283(7) -0.0020(6) 0.0084(6) -0.0001(5)
Cu2 0.01289(13) 0.01346(13) 0.01959(13) 0.00201(8) 0.00333(9) 0.00051(8)
O2 0.0240(9) 0.0292(9) 0.0240(8) 0.0062(6) 0.0027(7) -0.0022(7)
O3 0.0155(7) 0.0179(7) 0.0226(8) 0.0053(6) -0.0004(6) -0.0003(6)
O4 0.0210(8) 0.0164(7) 0.0256(8) 0.0001(6) 0.0009(6) 0.0011(6)
N1U 0.0162(9) 0.0178(8) 0.0388(10) 0.0007(7) 0.0085(7) -0.0001(7)
C2U 0.0193(10) 0.0228(10) 0.0161(9) 0.0009(7) 0.0038(7) -0.0025(8)
O2U 0.0137(7) 0.0181(7) 0.0291(7) 0.0008(6) 0.0046(5) 0.0003(5)
N3U 0.0198(9) 0.0225(9) 0.0447(11) 0.0005(8) 0.0033(8) -0.0023(7)
O1W 0.0407(10) 0.0235(8) 0.0295(9) 0.0005(7) 0.0060(7) -0.0024(7)
O2W 0.0291(9) 0.0192(8) 0.0318(9) -0.0039(6) 0.0040(7) 0.0036(7)

loop_
_atom_type_symbol
_atom_type_description
_atom_type_scat_dispersion_real
_atom_type_scat_dispersion_imag
_atom_type_scat_source
C C 0.0033 0.0016 'International Tables Vol C Tables 4.2.6.8 and 6.1.1.4'
H H 0.0000 0.0000 'International Tables Vol C Tables 4.2.6.8 and 6.1.1.4'
N N 0.0061 0.0033 'International Tables Vol C Tables 4.2.6.8 and 6.1.1.4'
O O 0.0106 0.0060 'International Tables Vol C Tables 4.2.6.8 and 6.1.1.4'
P P 0.1023 0.0942 'International Tables Vol C Tables 4.2.6.8 and 6.1.1.4'
Cu Cu 0.3201 1.2651 'International Tables Vol C Tables 4.2.6.8 and 6.1.1.4'

loop_
_geom_angle_atom_site_label_1
_geom_angle_atom_site_label_2
_geom_angle_atom_site_label_3
_geom_angle
_geom_angle_site_symmetry_1
_geom_angle_site_symmetry_3
_geom_angle_publ_flag
O21 Cu1 O11 165.56(5) . 3 ?
O21 Cu1 O61 91.22(5) . 3 ?
O11 Cu1 O61 95.29(5) 3 3 ?
O21 Cu1 O11 94.45(5) . . ?
O11 Cu1 O11 76.21(6) 3 . ?
O61 Cu1 O11 164.81(5) 3 . ?
O21 Cu1 O1 90.53(6) . . ?
O11 Cu1 O1 101.62(6) 3 . ?
O61 Cu1 O1 95.60(5) 3 . ?
O11 Cu1 O1 98.43(6) . . ?
Cu1 O1 H11 116.3(18) . . ?
Cu1 O1 H12 124.1(17) . . ?
H11 O1 H12 108(2) . . ?
O11 C1 C6 120.75(16) . . ?
O11 C1 C2 119.71(16) . . ?
C6 C1 C2 119.54(16) . . ?
C1 O11 Cu1 128.47(11) . 3 ?
C1 O11 Cu1 127.71(11) . . ?
Cu1 O11 Cu1 103.79(6) 3 . ?
C3 C2 C1 119.21(17) . . ?
C3 C2 C21 121.19(17) . . ?
C1 C2 C21 119.45(16) . . ?
C2 C21 P2 110.13(12) . . ?
C2 C21 H21A 109.6 . . ?
P2 C21 H21A 109.6 . . ?
C2 C21 H21B 109.6 . . ?
P2 C21 H21B 109.6 . . ?
H21A C21 H21B 108.1 . . ?
O23 P2 O21 113.24(7) . . ?
O23 P2 O22 110.92(8) . . ?
O21 P2 O22 108.92(7) . . ?
O23 P2 C21 108.89(8) . . ?
O21 P2 C21 107.03(8) . . ?
O22 P2 C21 107.61(8) . . ?
P2 O21 Cu1 122.42(7) . . ?
P2 O22 Cu2 130.23(8) . . ?
C4 C3 C2 122.26(18) . . ?
C4 C3 H3 118.9 . . ?
C2 C3 H3 118.9 . . ?
C5 C4 C3 117.60(18) . . ?
C5 C4 C41 121.25(19) . . ?
C3 C4 C41 121.16(19) . . ?
C4 C41 H41A 109.5 . . ?
C4 C41 H41B 109.5 . . ?
H41A C41 H41B 109.5 . . ?
C4 C41 H41C 109.5 . . ?
H41A C41 H41C 109.5 . . ?
H41B C41 H41C 109.5 . . ?
C4 C41 H41D 109.5 . . ?
H41A C41 H41D 141.1 . . ?
H41B C41 H41D 56.3 . . ?
H41C C41 H41D 56.3 . . ?
C4 C41 H41E 109.5 . . ?
H41A C41 H41E 56.3 . . ?
H41B C41 H41E 141.1 . . ?
H41C C41 H41E 56.3 . . ?
H41D C41 H41E 109.5 . . ?
C4 C41 H41F 109.5 . . ?
H41A C41 H41F 56.3 . . ?
H41B C41 H41F 56.3 . . ?
H41C C41 H41F 141.1 . . ?
H41D C41 H41F 109.5 . . ?
H41E C41 H41F 109.5 . . ?
C4 C5 C6 122.08(18) . . ?
C4 C5 H5 119.0 . . ?
C6 C5 H5 119.0 . . ?
C5 C6 C1 119.30(17) . . ?
C5 C6 C61 120.72(17) . . ?
C1 C6 C61 119.95(16) . . ?
C6 C61 P6 109.75(12) . . ?
C6 C61 H61A 109.7 . . ?
P6 C61 H61A 109.7 . . ?
C6 C61 H61B 109.7 . . ?
P6 C61 H61B 109.7 . . ?
H61A C61 H61B 108.2 . . ?
O62 P6 O61 112.83(7) . . ?
O62 P6 O63 109.52(8) . . ?
O61 P6 O63 111.53(7) . . ?
O62 P6 C61 108.74(8) . . ?
O61 P6 C61 106.59(8) . . ?
O63 P6 C61 107.42(8) . . ?
P6 O61 Cu1 123.43(7) . 3 ?
P6 O63 H63 109.5 . . ?
O2U Cu2 O3 169.16(6) . . ?
O2U Cu2 O22 97.19(6) . . ?
O3 Cu2 O22 89.72(6) . . ?
O2U Cu2 O4 88.83(6) . . ?
O3 Cu2 O4 83.85(6) . . ?
O22 Cu2 O4 173.14(6) . . ?
O2U Cu2 O2 89.61(6) . . ?
O3 Cu2 O2 98.36(6) . . ?
O22 Cu2 O2 93.25(5) . . ?
O4 Cu2 O2 90.06(6) . . ?
Cu2 O2 H21 121.9(19) . . ?
Cu2 O2 H22 112(2) . . ?
H21 O2 H22 103(3) . . ?
Cu2 O3 H31 106.5(16) . . ?
Cu2 O3 H32 109.0(18) . . ?
H31 O3 H32 103(2) . . ?
Cu2 O4 H41 111(2) . . ?
Cu2 O4 H42 118.8(17) . . ?
H41 O4 H42 106(3) . . ?
C2U N1U H1U1 120.0 . . ?
C2U N1U H1U2 120.0 . . ?
H1U1 N1U H1U2 120.0 . . ?
O2U C2U N1U 122.69(18) . . ?
O2U C2U N3U 119.36(18) . . ?
N1U C2U N3U 117.90(18) . . ?
C2U O2U Cu2 132.97(13) . . ?
C2U N3U H3U1 120.0 . . ?
C2U N3U H3U2 120.0 . . ?
H3U1 N3U H3U2 120.0 . . ?
H1W1 O1W H1W2 99(3) . . ?
H2W1 O2W H2W2 100(3) . . ?

loop_
_geom_bond_atom_site_label_1
_geom_bond_atom_site_label_2
_geom_bond_distance
_geom_bond_site_symmetry_2
_geom_bond_publ_flag
Cu1 O21 1.9371(13) . ?
Cu1 O11 1.9426(13) 3 ?
Cu1 O61 1.9819(13) 3 ?
Cu1 O11 1.9825(12) . ?
Cu1 O1 2.2060(15) . ?
O1 H11 0.803(17) . ?
O1 H12 0.789(16) . ?
C1 O11 1.365(2) . ?
C1 C6 1.398(3) . ?
C1 C2 1.402(3) . ?
O11 Cu1 1.9426(13) 3 ?
C2 C3 1.390(3) . ?
C2 C21 1.498(3) . ?
C21 P2 1.8016(18) . ?
C21 H21A 0.9900 . ?
C21 H21B 0.9900 . ?
P2 O23 1.5124(14) . ?
P2 O21 1.5359(13) . ?
P2 O22 1.5394(13) . ?
O22 Cu2 1.9637(13) . ?
C3 C4 1.388(3) . ?
C3 H3 0.9500 . ?
C4 C5 1.385(3) . ?
C4 C41 1.511(3) . ?
C41 H41A 0.9800 . ?
C41 H41B 0.9800 . ?
C41 H41C 0.9800 . ?
C41 H41D 0.9800 . ?
C41 H41E 0.9800 . ?
C41 H41F 0.9800 . ?
C5 C6 1.395(3) . ?
C5 H5 0.9500 . ?
C6 C61 1.500(3) . ?
C61 P6 1.8034(19) . ?
C61 H61A 0.9900 . ?
C61 H61B 0.9900 . ?
P6 O62 1.4997(13) . ?
P6 O61 1.5319(13) . ?
P6 O63 1.5633(14) . ?
O61 Cu1 1.9819(13) 3 ?
O63 H63 0.8400 . ?
Cu2 O2U 1.9420(13) . ?
Cu2 O3 1.9635(14) . ?
Cu2 O4 1.9931(15) . ?
Cu2 O2 2.3685(17) . ?
O2 H21 0.839(17) . ?
O2 H22 0.805(17) . ?
O3 H31 0.848(16) . ?
O3 H32 0.817(16) . ?
O4 H41 0.825(17) . ?
O4 H42 0.845(16) . ?
N1U C2U 1.328(3) . ?
N1U H1U1 0.8800 . ?
N1U H1U2 0.8800 . ?
C2U O2U 1.270(2) . ?
C2U N3U 1.340(3) . ?
N3U H3U1 0.8800 . ?
N3U H3U2 0.8800 . ?
O1W H1W1 0.843(18) . ?
O1W H1W2 0.877(17) . ?
O2W H2W1 0.864(18) . ?
O2W H2W2 0.844(18) . ?
